data_4304000
loop_
_publ_author_name
'Emiko Fujiwara'
'Kazumasa Hosoya'
'Akiko Kobayashi'
'Hisashi Tanaka'
'Madoka Tokumoto'
'Yoshinori Okano'
'Hideki Fujiwara'
'Hayao Kobayashi'
'Yuichi Fujishiro'
'Eiji Nishibori'
'Masaki Takata'
'Makoto Sakata'

_publ_section_title
;
Conducting Dimerized Cobalt Complexes with Tetrathiafulvalene Dithiolate
Ligands
;
_journal_name_full 'Inorganic Chemistry'
_journal_page_first 863
_journal_page_last 874
_journal_paper_doi 10.1021/ic701100r
_journal_volume 47
_journal_year 2008
_chemical_formula_sum 'C16 H12 Co S12'
_chemical_formula_weight 647.91
_chemical_name_common '[Co(dmdt)2]'
_chemical_name_systematic
; 
 ? 
;
_space_group_IT_number 14
_symmetry_cell_setting monoclinic
_symmetry_space_group_name_Hall '-P 2yn'
_symmetry_space_group_name_H-M 'P 1 21/n 1'
_atom_sites_solution_hydrogens geom
_atom_sites_solution_primary direct
_atom_sites_solution_secondary difmap
_audit_creation_method SHELXL-97
_cell_angle_alpha 90.00
_cell_angle_beta 93.3600(10)
_cell_angle_gamma 90.00
_cell_formula_units_Z 4
_cell_length_a 7.4608(5)
_cell_length_b 28.245(2)
_cell_length_c 10.7208(7)
_cell_measurement_temperature 293(2)
_cell_volume 2255.3(3)
_computing_cell_refinement 'Bruker SMART'
_computing_data_collection 'Bruker SMART'
_computing_data_reduction 'Bruker SAINT'
_computing_molecular_graphics 'Bruker SHELXTL'
_computing_publication_material 'Bruker SHELXTL'
_computing_structure_refinement 'SHELXL-97 (Sheldrick, 1997)'
_computing_structure_solution 'SHELXS-97 (Sheldrick, 1990)'
_diffrn_ambient_temperature 293(2)
_diffrn_detector_area_resol_mean 8.366
_diffrn_measurement_device_type 'CCD area detector'
_diffrn_measurement_method 'phi and omega scans'
_diffrn_radiation_monochromator graphite
_diffrn_radiation_source 'fine-focus sealed tube'
_diffrn_radiation_type MoK\a
_diffrn_radiation_wavelength 0.71073
_diffrn_reflns_av_R_equivalents 0.0290
_diffrn_reflns_av_sigmaI/netI 0.0363
_diffrn_reflns_limit_h_max 9
_diffrn_reflns_limit_h_min -9
_diffrn_reflns_limit_k_max 37
_diffrn_reflns_limit_k_min -25
_diffrn_reflns_limit_l_max 14
_diffrn_reflns_limit_l_min -12
_diffrn_reflns_number 14090
_diffrn_reflns_theta_max 28.28
_diffrn_reflns_theta_min 1.44
_exptl_absorpt_coefficient_mu 1.877
_exptl_absorpt_correction_type SADABS
_exptl_crystal_colour black
_exptl_crystal_density_diffrn 1.908
_exptl_crystal_density_meas 0
_exptl_crystal_density_method 'not measured'
_exptl_crystal_description platelike
_exptl_crystal_F_000 1308
_exptl_crystal_size_max 0.4
_exptl_crystal_size_mid 0.28
_exptl_crystal_size_min 0.02
_refine_ls_extinction_method none
_refine_ls_goodness_of_fit_ref 1.051
_refine_ls_hydrogen_treatment mixed
_refine_ls_matrix_type full
_refine_ls_number_parameters 266
_refine_ls_number_reflns 5222
_refine_ls_number_restraints 0
_refine_ls_restrained_S_all 1.051
_refine_ls_R_factor_all 0.0501
_refine_ls_R_factor_gt 0.0409
_refine_ls_shift/su_max 0.034
_refine_ls_shift/su_mean 0.012
_refine_ls_structure_factor_coef Fsqd
_refine_ls_weighting_details 'calc w=1/[\s^2^(Fo^2^)+(0.0541P)^2^+1.0362P] where P=(Fo^2^+2Fc^2^)/3'
_refine_ls_weighting_scheme calc
_refine_ls_wR_factor_gt 0.0957
_refine_ls_wR_factor_ref 0.0999
_reflns_number_gt 4418
_reflns_number_total 5222
_reflns_threshold_expression >2sigma(I)
_cod_data_source_file ic701100r-file004.cif
_cod_data_source_block codmdt1
_cod_depositor_comments
;
The following automatic conversions were performed:
'_symmetry_cell_setting' value 'Monoclinic' changed to 'monoclinic'
according to '/home/saulius/struct/CIF-dictionaries/cif_core.dic'
dictionary named 'cif_core.dic' version 2.4.1 from 2010-06-29.

Automatic conversion script
Id: cif_fix_enum 1527 2010-12-29 10:47:43Z saulius 
;
_cod_database_code 4304000

loop_
_symmetry_equiv_pos_as_xyz
'x, y, z'
'-x+1/2, y+1/2, -z+1/2'
'-x, -y, -z'
'x-1/2, -y-1/2, z-1/2'

loop_
_atom_site_label
_atom_site_type_symbol
_atom_site_fract_x
_atom_site_fract_y
_atom_site_fract_z
_atom_site_U_iso_or_equiv
_atom_site_adp_type
_atom_site_occupancy
_atom_site_symmetry_multiplicity
_atom_site_calc_flag
_atom_site_refinement_flags
_atom_site_disorder_assembly
_atom_site_disorder_group
Co1 Co 0.45024(4) 0.020048(13) 0.86668(3) 0.02769(11) Uani 1 1 d . . .
S1 S 0.44586(9) -0.00188(3) 0.67012(6) 0.03395(17) Uani 1 1 d . . .
S7 S 0.70785(9) 0.05548(3) 0.83591(6) 0.03499(17) Uani 1 1 d . . .
S8 S 0.43549(8) 0.05389(2) 1.05078(6) 0.02932(16) Uani 1 1 d . . .
S3 S 0.16945(10) -0.05385(3) 0.50698(7) 0.03859(18) Uani 1 1 d . . .
S4 S -0.09507(9) -0.04789(3) 0.70004(7) 0.03959(19) Uani 1 1 d . . .
S2 S 0.16138(9) 0.00673(3) 0.87150(6) 0.03329(17) Uani 1 1 d . . .
S6 S -0.37557(11) -0.11006(3) 0.52288(8) 0.0444(2) Uani 1 1 d . . .
S10 S 0.66649(10) 0.12817(3) 1.18597(7) 0.04065(19) Uani 1 1 d . . .
S12 S 0.93092(12) 0.19417(3) 1.35649(8) 0.0488(2) Uani 1 1 d . . .
S9 S 0.93278(11) 0.12439(3) 0.99103(8) 0.0465(2) Uani 1 1 d . . .
S5 S -0.11477(10) -0.11357(3) 0.32996(7) 0.04123(19) Uani 1 1 d . . .
S11 S 1.20041(11) 0.19223(3) 1.16743(8) 0.0511(2) Uani 1 1 d . . .
C4 C -0.1633(4) -0.09385(10) 0.4780(3) 0.0360(6) Uani 1 1 d . . .
C6 C -0.4370(4) -0.14190(11) 0.3864(3) 0.0395(7) Uani 1 1 d . . .
C1 C 0.2380(4) -0.02510(10) 0.6440(3) 0.0314(6) Uani 1 1 d . . .
C2 C 0.1126(4) -0.02181(9) 0.7349(3) 0.0309(6) Uani 1 1 d . . .
C11 C 0.8793(4) 0.14577(10) 1.1383(3) 0.0363(6) Uani 1 1 d . . .
C9 C 0.7373(4) 0.09043(10) 0.9651(3) 0.0312(6) Uani 1 1 d . . .
C5 C -0.3191(4) -0.14290(10) 0.2973(3) 0.0369(6) Uani 1 1 d . . .
C10 C 0.6188(4) 0.09152(9) 1.0563(3) 0.0301(6) Uani 1 1 d . . .
C7 C -0.3443(4) -0.16633(12) 0.1720(3) 0.0485(8) Uani 1 1 d . . .
H7A H -0.2750 -0.1950 0.1719 0.073 Uiso 1 1 calc R . .
H7B H -0.3052 -0.1453 0.1087 0.073 Uiso 1 1 calc R . .
H7C H -0.4690 -0.1737 0.1552 0.073 Uiso 1 1 calc R . .
C12 C 0.9882(4) 0.17361(10) 1.2104(3) 0.0376(7) Uani 1 1 d . . .
C3 C -0.0450(4) -0.06816(10) 0.5528(3) 0.0359(6) Uani 1 1 d . . .
C14 C 1.1333(4) 0.22437(11) 1.3919(3) 0.0429(7) Uani 1 1 d . . .
C16 C 1.1477(5) 0.24804(14) 1.5183(3) 0.0589(10) Uani 1 1 d . . .
H16A H 1.2562 0.2663 1.5262 0.088 Uiso 1 1 calc R . .
H16B H 1.1499 0.2244 1.5826 0.088 Uiso 1 1 calc R . .
H16C H 1.0463 0.2685 1.5265 0.088 Uiso 1 1 calc R . .
C13 C 1.2542(4) 0.22349(11) 1.3062(3) 0.0442(7) Uani 1 1 d . . .
C8 C -0.6198(4) -0.16482(13) 0.3803(4) 0.0559(9) Uani 1 1 d . . .
H8A H -0.6752 -0.1612 0.2978 0.084 Uiso 1 1 calc R . .
H8B H -0.6932 -0.1500 0.4397 0.084 Uiso 1 1 calc R . .
H8C H -0.6074 -0.1979 0.3997 0.084 Uiso 1 1 calc R . .
C15 C 1.4363(5) 0.24682(15) 1.3163(4) 0.0681(12) Uani 1 1 d . . .
H15A H 1.4391 0.2722 1.2570 0.102 Uiso 1 1 calc R . .
H15B H 1.5268 0.2240 1.2993 0.102 Uiso 1 1 calc R . .
H15C H 1.4588 0.2592 1.3992 0.102 Uiso 1 1 calc R . .

loop_
_atom_site_aniso_label
_atom_site_aniso_U_11
_atom_site_aniso_U_22
_atom_site_aniso_U_33
_atom_site_aniso_U_23
_atom_site_aniso_U_13
_atom_site_aniso_U_12
Co1 0.02577(19) 0.0319(2) 0.02497(19) -0.00198(14) -0.00240(14) -0.00345(14)
S1 0.0298(3) 0.0465(4) 0.0253(3) -0.0027(3) -0.0009(3) -0.0076(3)
S7 0.0344(4) 0.0417(4) 0.0291(4) -0.0056(3) 0.0036(3) -0.0102(3)
S8 0.0264(3) 0.0329(4) 0.0286(3) -0.0039(3) 0.0014(3) -0.0039(3)
S3 0.0352(4) 0.0480(5) 0.0319(4) -0.0088(3) -0.0036(3) -0.0058(3)
S4 0.0283(3) 0.0494(5) 0.0407(4) -0.0095(3) -0.0019(3) -0.0051(3)
S2 0.0264(3) 0.0435(4) 0.0294(3) -0.0056(3) -0.0024(3) 0.0001(3)
S6 0.0381(4) 0.0502(5) 0.0449(4) -0.0110(4) 0.0022(3) -0.0078(3)
S10 0.0419(4) 0.0417(4) 0.0388(4) -0.0121(3) 0.0065(3) -0.0112(3)
S12 0.0498(5) 0.0523(5) 0.0448(5) -0.0130(4) 0.0077(4) -0.0114(4)
S9 0.0431(4) 0.0543(5) 0.0430(4) -0.0145(4) 0.0098(3) -0.0218(4)
S5 0.0343(4) 0.0496(5) 0.0393(4) -0.0077(3) -0.0023(3) -0.0089(3)
S11 0.0435(4) 0.0619(6) 0.0482(5) -0.0192(4) 0.0068(4) -0.0176(4)
C4 0.0330(14) 0.0363(16) 0.0379(16) -0.0012(12) -0.0045(12) -0.0012(12)
C6 0.0327(14) 0.0351(16) 0.0497(18) -0.0055(13) -0.0069(13) -0.0029(12)
C1 0.0309(13) 0.0340(15) 0.0283(13) -0.0004(11) -0.0076(11) -0.0001(11)
C2 0.0296(13) 0.0315(14) 0.0309(14) 0.0014(11) -0.0052(11) 0.0016(11)
C11 0.0376(15) 0.0316(15) 0.0396(16) -0.0028(12) -0.0001(12) -0.0043(12)
C9 0.0317(14) 0.0306(14) 0.0309(14) -0.0018(11) -0.0004(11) -0.0059(11)
C5 0.0321(14) 0.0338(15) 0.0437(17) -0.0045(13) -0.0085(12) -0.0020(12)
C10 0.0324(13) 0.0265(13) 0.0309(14) -0.0014(11) -0.0024(11) -0.0036(11)
C7 0.0474(18) 0.054(2) 0.0435(18) -0.0109(15) -0.0070(15) -0.0070(15)
C12 0.0395(15) 0.0354(16) 0.0375(16) -0.0075(13) 0.0000(12) -0.0063(12)
C3 0.0337(14) 0.0357(15) 0.0373(15) -0.0044(12) -0.0061(12) -0.0003(12)
C14 0.0497(18) 0.0366(17) 0.0411(17) -0.0079(13) -0.0071(14) -0.0011(14)
C16 0.071(2) 0.060(2) 0.045(2) -0.0161(17) -0.0065(17) -0.0026(19)
C13 0.0421(16) 0.0404(17) 0.0490(18) -0.0082(14) -0.0061(14) -0.0030(14)
C8 0.0398(18) 0.057(2) 0.070(2) -0.0124(18) 0.0035(17) -0.0140(16)
C15 0.045(2) 0.075(3) 0.083(3) -0.028(2) 0.0003(19) -0.0185(19)

loop_
_atom_type_symbol
_atom_type_description
_atom_type_scat_dispersion_real
_atom_type_scat_dispersion_imag
_atom_type_scat_source
C C 0.0033 0.0016 'International Tables Vol C Tables 4.2.6.8 and 6.1.1.4'
H H 0.0000 0.0000 'International Tables Vol C Tables 4.2.6.8 and 6.1.1.4'
S S 0.1246 0.1234 'International Tables Vol C Tables 4.2.6.8 and 6.1.1.4'
Co Co 0.3494 0.9721 'International Tables Vol C Tables 4.2.6.8 and 6.1.1.4'

loop_
_geom_angle_atom_site_label_1
_geom_angle_atom_site_label_2
_geom_angle_atom_site_label_3
_geom_angle
_geom_angle_site_symmetry_1
_geom_angle_site_symmetry_3
_geom_angle_publ_flag
S2 Co1 S1 90.85(3) . . ?
S2 Co1 S8 87.28(3) . . ?
S1 Co1 S8 169.92(3) . . ?
S2 Co1 S7 161.25(3) . . ?
S1 Co1 S7 87.05(3) . . ?
S8 Co1 S7 91.54(3) . . ?
S2 Co1 S8 99.80(3) . 3_657 ?
S1 Co1 S8 95.35(3) . 3_657 ?
S8 Co1 S8 94.73(3) . 3_657 ?
S7 Co1 S8 98.95(3) . 3_657 ?
C1 S1 Co1 103.31(10) . . ?
C9 S7 Co1 102.30(10) . . ?
C10 S8 Co1 102.50(10) . . ?
C10 S8 Co1 104.98(9) . 3_657 ?
Co1 S8 Co1 85.27(3) . 3_657 ?
C1 S3 C3 95.72(14) . . ?
C2 S4 C3 95.66(13) . . ?
C2 S2 Co1 102.91(10) . . ?
C4 S6 C6 95.84(14) . . ?
C10 S10 C11 94.64(13) . . ?
C12 S12 C14 95.89(15) . . ?
C9 S9 C11 95.72(13) . . ?
C4 S5 C5 96.21(14) . . ?
C12 S11 C13 95.35(15) . . ?
C3 C4 S5 122.9(2) . . ?
C3 C4 S6 123.0(2) . . ?
S5 C4 S6 114.11(16) . . ?
C5 C6 C8 126.3(3) . . ?
C5 C6 S6 117.1(2) . . ?
C8 C6 S6 116.6(2) . . ?
C2 C1 S1 120.3(2) . . ?
C2 C1 S3 116.6(2) . . ?
S1 C1 S3 123.02(17) . . ?
C1 C2 S2 121.2(2) . . ?
C1 C2 S4 116.6(2) . . ?
S2 C2 S4 122.18(17) . . ?
C12 C11 S9 123.8(2) . . ?
C12 C11 S10 121.5(2) . . ?
S9 C11 S10 114.72(16) . . ?
C10 C9 S7 122.7(2) . . ?
C10 C9 S9 116.4(2) . . ?
S7 C9 S9 120.79(16) . . ?
C6 C5 C7 126.6(3) . . ?
C6 C5 S5 116.7(2) . . ?
C7 C5 S5 116.7(2) . . ?
C9 C10 S8 120.6(2) . . ?
C9 C10 S10 118.3(2) . . ?
S8 C10 S10 120.88(16) . . ?
C11 C12 S12 122.6(2) . . ?
C11 C12 S11 123.3(2) . . ?
S12 C12 S11 114.05(16) . . ?
C4 C3 S4 122.8(2) . . ?
C4 C3 S3 121.9(2) . . ?
S4 C3 S3 115.31(16) . . ?
C13 C14 C16 127.9(3) . . ?
C13 C14 S12 116.9(2) . . ?
C16 C14 S12 115.1(3) . . ?
C14 C13 C15 126.1(3) . . ?
C14 C13 S11 117.8(2) . . ?
C15 C13 S11 116.2(3) . . ?

loop_
_geom_bond_atom_site_label_1
_geom_bond_atom_site_label_2
_geom_bond_distance
_geom_bond_site_symmetry_2
_geom_bond_publ_flag
Co1 S2 2.1912(8) . ?
Co1 S1 2.1948(8) . ?
Co1 S8 2.2016(7) . ?
Co1 S7 2.2088(8) . ?
Co1 S8 2.4048(8) 3_657 ?
S1 C1 1.692(3) . ?
S7 C9 1.705(3) . ?
S8 C10 1.730(3) . ?
S8 Co1 2.4048(8) 3_657 ?
S3 C1 1.729(3) . ?
S3 C3 1.748(3) . ?
S4 C2 1.736(3) . ?
S4 C3 1.740(3) . ?
S2 C2 1.692(3) . ?
S6 C4 1.743(3) . ?
S6 C6 1.755(3) . ?
S10 C10 1.753(3) . ?
S10 C11 1.767(3) . ?
S12 C12 1.747(3) . ?
S12 C14 1.756(3) . ?
S9 C9 1.754(3) . ?
S9 C11 1.758(3) . ?
S5 C4 1.741(3) . ?
S5 C5 1.752(3) . ?
S11 C12 1.755(3) . ?
S11 C13 1.756(3) . ?
C4 C3 1.366(4) . ?
C6 C5 1.336(4) . ?
C6 C8 1.508(4) . ?
C1 C2 1.393(4) . ?
C11 C12 1.343(4) . ?
C9 C10 1.357(4) . ?
C5 C7 1.500(4) . ?
C14 C13 1.325(5) . ?
C14 C16 1.509(4) . ?
C13 C15 1.508(4) . ?
